data_7705538
loop_
_publ_author_name
'Udomsasporn, Kwanchanok'
'Haesuwannakij, Setsiri'
'Piromjitpong, Parichat'
'Chumsaeng, Phongnarin'
'Phomphrai, Khamphee'

_publ_section_title
;
 Comparative bindings of lactones, lactide, and cyclic carbonates:
 experimental insights into the coordination step of polymerization.
;
_journal_issue 41
_journal_name_full 'Dalton transactions (Cambridge, England : 2003)'
_journal_page_first 14378
_journal_page_last 14382
_journal_paper_doi 10.1039/d0dt03323e
_journal_volume 49
_journal_year 2020
_chemical_absolute_configuration unk
_chemical_formula_moiety 'C22 H6 B F15 O2'
_chemical_formula_sum 'C22 H6 B F15 O2'
_chemical_formula_weight 598.08
_space_group_crystal_system orthorhombic
_space_group_IT_number 29
_space_group_name_Hall 'P 2c -2ac'
_space_group_name_H-M_alt 'P c a 21'
_atom_sites_solution_hydrogens geom
_atom_sites_solution_primary dual
_audit_creation_date 2018-03-04
_audit_creation_method
;
Olex2 1.2
(compiled 2017.08.10 svn.r3458 for OlexSys, GUI svn.r5381)
;
_audit_update_record
;
2020-09-23 deposited with the CCDC.	2020-09-25 downloaded from the CCDC.
;
_cell_angle_alpha 90
_cell_angle_beta 90
_cell_angle_gamma 90
_cell_formula_units_Z 8
_cell_length_a 14.8191(9)
_cell_length_b 13.9430(10)
_cell_length_c 20.8344(15)
_cell_measurement_reflns_used 9740
_cell_measurement_temperature 100
_cell_measurement_theta_max 26.296
_cell_measurement_theta_min 2.441
_cell_volume 4304.9(5)
_computing_cell_refinement 'SAINT V8.38A (Bruker AXS Inc., 2016)'
_computing_data_collection 'APEX3 v2015.5-2 (Bruker AXS Inc., 2015)'
_computing_data_reduction 'SAINT V8.38A (Bruker AXS Inc., 2016)'
_computing_molecular_graphics 'Olex2 (Dolomanov et al., 2009)'
_computing_publication_material 'Olex2 (Dolomanov et al., 2009)'
_computing_structure_refinement 'XL (Sheldrick, 2008)'
_computing_structure_solution 'ShelXT (Sheldrick, 2015)'
_diffrn_ambient_temperature 100
_diffrn_detector 'Bruker APEX2 area detector'
_diffrn_detector_area_resol_mean 7.9
_diffrn_detector_type 'CCD area detector'
_diffrn_measured_fraction_theta_full 0.999
_diffrn_measured_fraction_theta_max 0.997
_diffrn_measurement_device 'three-circle diffractometer'
_diffrn_measurement_device_type 'Bruker D8 venture'
_diffrn_measurement_method '\f and \w scans'
_diffrn_radiation_monochromator 'mirror optics'
_diffrn_radiation_probe x-ray
_diffrn_radiation_type MoK\a
_diffrn_radiation_wavelength 0.71073
_diffrn_reflns_av_R_equivalents 0.0712
_diffrn_reflns_av_unetI/netI 0.0332
_diffrn_reflns_Laue_measured_fraction_full 0.999
_diffrn_reflns_Laue_measured_fraction_max 0.997
_diffrn_reflns_limit_h_max 18
_diffrn_reflns_limit_h_min -18
_diffrn_reflns_limit_k_max 17
_diffrn_reflns_limit_k_min -17
_diffrn_reflns_limit_l_max 26
_diffrn_reflns_limit_l_min -26
_diffrn_reflns_number 106403
_diffrn_reflns_point_group_measured_fraction_full 0.999
_diffrn_reflns_point_group_measured_fraction_max 0.996
_diffrn_reflns_theta_full 25.242
_diffrn_reflns_theta_max 26.440
_diffrn_reflns_theta_min 2.231
_diffrn_source 'microfocus sealed X-ray tube'
_diffrn_source_type 'Incoatec I\ms'
_diffrn_standards_number 0
_exptl_absorpt_coefficient_mu 0.205
_exptl_absorpt_correction_T_max 0.7453
_exptl_absorpt_correction_T_min 0.6770
_exptl_absorpt_correction_type multi-scan
_exptl_absorpt_process_details
'SADABS-2016/2 (Bruker,2016/2) was used for absorption correction. wR2(int) was 0.0939 before and 0.0849 after correction. The Ratio of minimum to maximum transmission is 0.9084. The \l/2 correction factor is Not present.'
_exptl_crystal_colour 'light colourless'
_exptl_crystal_colour_modifier light
_exptl_crystal_colour_primary colourless
_exptl_crystal_density_diffrn 1.846
_exptl_crystal_description block
_exptl_crystal_F_000 2352
_exptl_crystal_size_max 0.2
_exptl_crystal_size_mid 0.2
_exptl_crystal_size_min 0.16
_refine_diff_density_max 0.439
_refine_diff_density_min -0.300
_refine_diff_density_rms 0.072
_refine_ls_abs_structure_details
;
 Flack x determined using 3511 quotients [(I+)-(I-)]/[(I+)+(I-)]
 (Parsons, Flack and Wagner, Acta Cryst. B69 (2013) 249-259).
;
_refine_ls_abs_structure_Flack 0.07(17)
_refine_ls_extinction_method none
_refine_ls_goodness_of_fit_ref 1.050
_refine_ls_hydrogen_treatment constr
_refine_ls_matrix_type full
_refine_ls_number_parameters 721
_refine_ls_number_reflns 8858
_refine_ls_number_restraints 82
_refine_ls_restrained_S_all 1.054
_refine_ls_R_factor_all 0.0529
_refine_ls_R_factor_gt 0.0466
_refine_ls_shift/su_max 0.000
_refine_ls_shift/su_mean 0.000
_refine_ls_structure_factor_coef Fsqd
_refine_ls_weighting_details 'w=1/[\s^2^(Fo^2^)+(0.0636P)^2^+4.1007P] where P=(Fo^2^+2Fc^2^)/3'
_refine_ls_weighting_scheme calc
_refine_ls_wR_factor_gt 0.1146
_refine_ls_wR_factor_ref 0.1182
_reflns_Friedel_coverage 0.940
_reflns_Friedel_fraction_full 0.999
_reflns_Friedel_fraction_max 0.995
_reflns_number_gt 8024
_reflns_number_total 8858
_reflns_threshold_expression 'I > 2\s(I)'
_cod_data_source_file d0dt03323e2.cif
_cod_data_source_block mo_kpku20161027_bcf_bl_02_0m_a
_cod_depositor_comments 'Adding full bibliography for 7705532--7705538.cif.'
_cod_database_code 7705538
_shelx_shelxl_version_number 2016/6
_shelx_space_group_comment
;
The symmetry employed for this shelxl refinement is uniquely defined
by the following loop, which should always be used as a source of
symmetry information in preference to the above space-group names.
They are only intended as comments.
;
_shelx_estimated_absorpt_t_max 0.968
_shelx_estimated_absorpt_t_min 0.960
_olex2_refinement_description
;
1. Fixed Uiso
 At 1.2 times of:
  All C(H,H) groups
2. Rigid body (RIGU) restrains
 C11A, C12A, F6A, C13A, F7A, F8A, C14A, C15A, F9A, C16A, F10A
 with sigma for 1-2 distances of 0.0001 and sigma for 1-3 distances of 0.0001
3.a Secondary CH2 refined with riding coordinates:
 C2A(H2AA,H2AB), C3A(H3AA,H3AB), C4A(H4AA,H4AB), C2B(H2BA,H2BB), C3B(H3BA,
 H3BB), C4B(H4BA,H4BB)
;
_olex2_submission_special_instructions 'No special instructions were received'

loop_
_space_group_symop_operation_xyz
'x, y, z'
'-x, -y, z+1/2'
'x+1/2, -y, z'
'-x+1/2, y, z+1/2'

loop_
_atom_site_label
_atom_site_type_symbol
_atom_site_fract_x
_atom_site_fract_y
_atom_site_fract_z
_atom_site_U_iso_or_equiv
_atom_site_adp_type
_atom_site_occupancy
_atom_site_site_symmetry_order
_atom_site_calc_flag
_atom_site_refinement_flags_posn
_atom_site_refinement_flags_adp
_atom_site_refinement_flags_occupancy
_atom_site_disorder_assembly
_atom_site_disorder_group
F1A F 0.30167(19) 0.3909(2) 0.59823(15) 0.0282(6) Uani 1 1 d . . . . .
F2A F 0.3323(2) 0.2071(2) 0.56842(16) 0.0369(7) Uani 1 1 d . . . . .
F3A F 0.5045(3) 0.1423(2) 0.55370(18) 0.0478(9) Uani 1 1 d . . . . .
F4A F 0.6443(2) 0.2642(2) 0.57025(17) 0.0410(8) Uani 1 1 d . . . . .
F5A F 0.61675(18) 0.4470(2) 0.59948(16) 0.0317(7) Uani 1 1 d . . . . .
F6A F 0.32946(18) 0.71706(19) 0.60855(14) 0.0240(5) Uani 1 1 d . U . . .
F7A F 0.21468(19) 0.77898(19) 0.69854(14) 0.0260(6) Uani 1 1 d . U . . .
F8A F 0.1828(2) 0.6724(2) 0.80415(13) 0.0263(5) Uani 1 1 d . U . . .
F9A F 0.2673(2) 0.5006(2) 0.81957(14) 0.0301(6) Uani 1 1 d . U . . .
F10A F 0.3770(2) 0.4332(2) 0.72850(14) 0.0279(6) Uani 1 1 d . U . . .
F11A F 0.49256(19) 0.71886(19) 0.53204(13) 0.0241(6) Uani 1 1 d . . . . .
F12A F 0.6221(2) 0.8384(2) 0.56736(17) 0.0384(8) Uani 1 1 d . . . . .
F13A F 0.7169(2) 0.8091(3) 0.67761(18) 0.0440(9) Uani 1 1 d . . . . .
F14A F 0.6777(2) 0.6540(3) 0.75280(17) 0.0444(9) Uani 1 1 d . . . . .
F15A F 0.5489(2) 0.5299(2) 0.71720(15) 0.0350(8) Uani 1 1 d . . . . .
O1A O 0.3851(2) 0.5636(2) 0.54280(15) 0.0171(6) Uani 1 1 d . . . . .
O2A O 0.5046(2) 0.5282(2) 0.48259(15) 0.0198(7) Uani 1 1 d . . . . .
C1A C 0.4216(3) 0.5550(3) 0.4889(2) 0.0144(8) Uani 1 1 d . . . . .
C2A C 0.5303(3) 0.5314(4) 0.4135(2) 0.0220(10) Uani 1 1 d . . . . .
H2AA H 0.565958 0.474088 0.401579 0.026 Uiso 1 1 calc R . . . .
H2AB H 0.566287 0.589515 0.404050 0.026 Uiso 1 1 calc R . . . .
C3A C 0.4420(4) 0.5334(4) 0.3775(2) 0.0266(11) Uani 1 1 d . . . . .
H3AA H 0.423502 0.468090 0.364323 0.032 Uiso 1 1 calc R . . . .
H3AB H 0.446012 0.574763 0.339016 0.032 Uiso 1 1 calc R . . . .
C4A C 0.3758(3) 0.5754(3) 0.4271(2) 0.0183(9) Uani 1 1 d . . . . .
H4AA H 0.367612 0.645257 0.420743 0.022 Uiso 1 1 calc R . . . .
H4AB H 0.316344 0.543354 0.424848 0.022 Uiso 1 1 calc R . . . .
C5A C 0.4574(3) 0.4286(3) 0.6025(2) 0.0210(10) Uani 1 1 d . . . . .
C6A C 0.3886(3) 0.3624(3) 0.5926(2) 0.0216(10) Uani 1 1 d . . . . .
C7A C 0.4021(4) 0.2675(4) 0.5769(2) 0.0268(11) Uani 1 1 d . . . . .
C8A C 0.4890(4) 0.2344(4) 0.5693(2) 0.0315(12) Uani 1 1 d . . . . .
C9A C 0.5601(4) 0.2959(4) 0.5780(3) 0.0302(12) Uani 1 1 d . . . . .
C10A C 0.5434(3) 0.3912(3) 0.5940(2) 0.0237(10) Uani 1 1 d . . . . .
C11A C 0.3562(3) 0.5699(3) 0.6628(2) 0.0165(7) Uani 1 1 d . U . . .
C12A C 0.3128(3) 0.6580(3) 0.6585(2) 0.0175(7) Uani 1 1 d . U . . .
C13A C 0.2545(3) 0.6921(3) 0.7048(2) 0.0184(7) Uani 1 1 d . U . . .
C14A C 0.2378(3) 0.6387(3) 0.7587(2) 0.0179(7) Uani 1 1 d . U . . .
C15A C 0.2805(3) 0.5509(3) 0.7659(2) 0.0193(7) Uani 1 1 d . U . . .
C16A C 0.3372(3) 0.5175(3) 0.7185(2) 0.0176(7) Uani 1 1 d . U . . .
C17A C 0.5160(3) 0.6155(3) 0.6215(2) 0.0186(9) Uani 1 1 d . . . . .
C18A C 0.5379(3) 0.6971(3) 0.5869(2) 0.0212(10) Uani 1 1 d . . . . .
C19A C 0.6045(3) 0.7616(3) 0.6042(3) 0.0259(11) Uani 1 1 d . . . . .
C20A C 0.6516(3) 0.7479(4) 0.6596(3) 0.0282(11) Uani 1 1 d . . . . .
C21A C 0.6324(3) 0.6684(4) 0.6979(3) 0.0311(12) Uani 1 1 d . . . . .
C22A C 0.5666(3) 0.6065(4) 0.6775(2) 0.0250(10) Uani 1 1 d . . . . .
B1A B 0.4327(3) 0.5417(4) 0.6091(2) 0.0177(10) Uani 1 1 d . . . . .
F1B F 0.95146(18) 0.8789(2) 0.40064(15) 0.0265(6) Uani 1 1 d . . . . .
F2B F 0.9203(2) 0.6934(2) 0.42435(16) 0.0353(7) Uani 1 1 d . . . . .
F3B F 0.7488(3) 0.6282(2) 0.43865(18) 0.0416(8) Uani 1 1 d . . . . .
F4B F 0.6077(2) 0.7540(2) 0.42923(17) 0.0366(7) Uani 1 1 d . . . . .
F5B F 0.63665(18) 0.9379(2) 0.40726(15) 0.0278(6) Uani 1 1 d . . . . .
F6B F 0.92859(18) 1.2033(2) 0.39023(13) 0.0238(6) Uani 1 1 d . . . . .
F7B F 1.0413(2) 1.2605(2) 0.29751(17) 0.0394(8) Uani 1 1 d . . . . .
F8B F 1.0667(2) 1.1488(3) 0.19195(15) 0.0411(9) Uani 1 1 d . . . . .
F9B F 0.9741(2) 0.9810(2) 0.18004(14) 0.0344(8) Uani 1 1 d . . . . .
F10B F 0.8682(2) 0.9192(2) 0.27363(14) 0.0310(7) Uani 1 1 d . . . . .
F11B F 0.69865(18) 1.0214(2) 0.28960(13) 0.0255(6) Uani 1 1 d . . . . .
F12B F 0.57696(18) 1.1529(2) 0.25366(14) 0.0290(7) Uani 1 1 d . . . . .
F13B F 0.55041(19) 1.3128(2) 0.32633(15) 0.0305(7) Uani 1 1 d . . . . .
F14B F 0.6483(2) 1.3380(2) 0.43616(14) 0.0292(7) Uani 1 1 d . . . . .
F15B F 0.77074(17) 1.21161(18) 0.47120(12) 0.0198(6) Uani 1 1 d . . . . .
O1B O 0.8736(2) 1.0522(2) 0.45813(15) 0.0163(6) Uani 1 1 d . . . . .
O2B O 0.7548(2) 1.0266(2) 0.52085(15) 0.0199(7) Uani 1 1 d . . . . .
C1B C 0.8391(3) 1.0476(3) 0.5127(2) 0.0156(9) Uani 1 1 d . . . . .
C2B C 0.7323(3) 1.0387(4) 0.5899(2) 0.0225(10) Uani 1 1 d . . . . .
H2BA H 0.690334 0.987938 0.604547 0.027 Uiso 1 1 calc R . . . .
H2BB H 0.704498 1.102097 0.597925 0.027 Uiso 1 1 calc R . . . .
C3B C 0.8224(3) 1.0304(4) 0.6237(2) 0.0230(10) Uani 1 1 d . . . . .
H3BA H 0.835715 0.963107 0.635544 0.028 Uiso 1 1 calc R . . . .
H3BB H 0.824231 1.070761 0.662806 0.028 Uiso 1 1 calc R . . . .
C4B C 0.8880(3) 1.0670(3) 0.5729(2) 0.0189(9) Uani 1 1 d . . . . .
H4BA H 0.899819 1.136453 0.578262 0.023 Uiso 1 1 calc R . . . .
H4BB H 0.945874 1.031735 0.574510 0.023 Uiso 1 1 calc R . . . .
C5B C 0.7956(3) 0.9186(3) 0.4005(2) 0.0176(9) Uani 1 1 d . . . . .
C6B C 0.8645(3) 0.8501(3) 0.4064(2) 0.0217(10) Uani 1 1 d . . . . .
C7B C 0.8508(3) 0.7551(4) 0.4183(2) 0.0250(10) Uani 1 1 d . . . . .
C8B C 0.7633(4) 0.7217(3) 0.4254(2) 0.0275(11) Uani 1 1 d . . . . .
C9B C 0.6925(3) 0.7859(4) 0.4206(2) 0.0245(10) Uani 1 1 d . . . . .
C10B C 0.7098(3) 0.8800(3) 0.4093(2) 0.0197(9) Uani 1 1 d . . . . .
C11B C 0.8946(3) 1.0570(3) 0.3382(2) 0.0166(9) Uani 1 1 d . . . . .
C12B C 0.9403(3) 1.1438(3) 0.3403(2) 0.0202(9) Uani 1 1 d . . . . .
C13B C 1.0000(3) 1.1755(4) 0.2924(2) 0.0258(10) Uani 1 1 d . . . . .
C14B C 1.0113(3) 1.1186(4) 0.2391(2) 0.0256(11) Uani 1 1 d . . . . .
C15B C 0.9653(3) 1.0349(4) 0.2336(2) 0.0253(11) Uani 1 1 d . . . . .
C16B C 0.9096(3) 1.0035(4) 0.2833(2) 0.0226(10) Uani 1 1 d . . . . .
C17B C 0.7397(3) 1.1071(3) 0.3831(2) 0.0166(9) Uani 1 1 d . . . . .
C18B C 0.6870(3) 1.0984(3) 0.3279(2) 0.0186(9) Uani 1 1 d . . . . .
C19B C 0.6240(3) 1.1655(4) 0.3085(2) 0.0191(9) Uani 1 1 d . . . . .
C20B C 0.6098(3) 1.2463(3) 0.3445(2) 0.0212(9) Uani 1 1 d . . . . .
C21B C 0.6591(3) 1.2583(3) 0.4001(2) 0.0189(9) Uani 1 1 d . . . . .
C22B C 0.7228(3) 1.1907(3) 0.4181(2) 0.0160(9) Uani 1 1 d . . . . .
B1B B 0.8219(3) 1.0312(4) 0.3936(2) 0.0151(9) Uani 1 1 d . . . . .

loop_
_atom_site_aniso_label
_atom_site_aniso_U_11
_atom_site_aniso_U_22
_atom_site_aniso_U_33
_atom_site_aniso_U_23
_atom_site_aniso_U_13
_atom_site_aniso_U_12
F1A 0.0239(14) 0.0271(14) 0.0337(16) 0.0028(13) 0.0050(12) -0.0019(11)
F2A 0.055(2) 0.0276(16) 0.0280(16) -0.0015(13) 0.0059(15) -0.0122(14)
F3A 0.081(3) 0.0254(16) 0.0371(19) -0.0048(15) 0.0166(18) 0.0120(17)
F4A 0.0422(18) 0.0405(18) 0.0404(19) 0.0084(16) 0.0124(16) 0.0281(15)
F5A 0.0187(13) 0.0374(17) 0.0389(18) 0.0087(14) 0.0052(13) 0.0078(12)
F6A 0.0267(13) 0.0230(10) 0.0223(9) 0.0093(8) 0.0105(8) 0.0058(8)
F7A 0.0317(13) 0.0221(8) 0.0243(12) 0.0057(7) 0.0109(10) 0.0049(8)
F8A 0.0344(12) 0.0247(11) 0.0198(9) 0.0015(8) 0.0108(9) 0.0018(9)
F9A 0.0436(16) 0.0276(11) 0.0190(10) 0.0083(8) 0.0118(9) 0.0055(9)
F10A 0.0380(14) 0.0247(8) 0.0209(12) 0.0096(8) 0.0112(10) 0.0084(8)
F11A 0.0301(15) 0.0219(13) 0.0202(14) 0.0087(11) 0.0052(11) -0.0018(11)
F12A 0.052(2) 0.0254(15) 0.0379(18) -0.0012(14) 0.0134(15) -0.0143(14)
F13A 0.0331(17) 0.053(2) 0.046(2) -0.0255(17) 0.0054(15) -0.0165(15)
F14A 0.0353(18) 0.062(2) 0.0362(19) -0.0052(17) -0.0119(15) 0.0010(16)
F15A 0.0374(17) 0.0419(18) 0.0256(17) 0.0173(14) -0.0048(13) 0.0027(14)
O1A 0.0170(15) 0.0194(15) 0.0150(16) 0.0073(13) 0.0029(12) 0.0030(12)
O2A 0.0182(15) 0.0266(17) 0.0147(16) 0.0065(14) 0.0053(12) 0.0065(13)
C1A 0.016(2) 0.0063(17) 0.020(2) 0.0055(17) 0.0006(17) -0.0011(15)
C2A 0.027(2) 0.026(2) 0.013(2) 0.0010(19) 0.0088(18) 0.0042(19)
C3A 0.037(3) 0.025(2) 0.017(2) -0.002(2) 0.002(2) 0.005(2)
C4A 0.021(2) 0.015(2) 0.019(2) -0.0004(18) -0.0022(18) 0.0000(17)
C5A 0.021(2) 0.022(2) 0.019(2) 0.0083(19) 0.0039(18) 0.0062(18)
C6A 0.026(2) 0.022(2) 0.017(2) 0.0086(19) 0.0065(19) 0.0053(18)
C7A 0.045(3) 0.023(2) 0.012(2) 0.0021(18) 0.007(2) -0.004(2)
C8A 0.054(3) 0.021(2) 0.020(3) 0.004(2) 0.009(2) 0.013(2)
C9A 0.040(3) 0.030(3) 0.021(3) 0.013(2) 0.014(2) 0.018(2)
C10A 0.028(2) 0.023(2) 0.020(2) 0.0095(19) 0.0052(19) 0.0055(19)
C11A 0.0184(15) 0.0181(9) 0.0129(10) 0.0025(8) 0.0010(9) -0.0013(9)
C12A 0.0187(14) 0.0183(9) 0.0155(9) 0.0035(7) 0.0030(9) -0.0011(9)
C13A 0.0196(14) 0.0187(9) 0.0167(9) 0.0022(7) 0.0039(9) -0.0017(9)
C14A 0.0217(14) 0.0179(8) 0.0142(9) 0.0001(7) 0.0028(9) -0.0039(8)
C15A 0.0243(14) 0.0195(9) 0.0142(9) 0.0021(7) 0.0036(9) -0.0021(9)
C16A 0.0217(14) 0.0183(9) 0.0128(10) 0.0025(7) 0.0013(9) -0.0017(9)
C17A 0.014(2) 0.018(2) 0.024(2) 0.0014(18) 0.0045(18) 0.0047(16)
C18A 0.019(2) 0.023(2) 0.022(3) -0.0035(19) 0.0054(18) 0.0033(18)
C19A 0.028(2) 0.019(2) 0.031(3) -0.004(2) 0.014(2) -0.0044(19)
C20A 0.023(2) 0.029(3) 0.032(3) -0.015(2) 0.009(2) -0.007(2)
C21A 0.023(2) 0.043(3) 0.028(3) -0.006(2) -0.002(2) 0.005(2)
C22A 0.024(2) 0.025(2) 0.026(3) 0.002(2) 0.0051(19) 0.0033(19)
B1A 0.015(2) 0.025(3) 0.012(2) 0.010(2) 0.0010(19) 0.0048(19)
F1B 0.0156(12) 0.0321(15) 0.0318(16) 0.0001(13) 0.0031(11) 0.0046(11)
F2B 0.0370(17) 0.0300(16) 0.0390(18) 0.0050(13) 0.0045(14) 0.0127(13)
F3B 0.053(2) 0.0252(15) 0.046(2) 0.0019(14) 0.0108(16) -0.0069(15)
F4B 0.0272(15) 0.0394(18) 0.043(2) -0.0003(15) 0.0087(14) -0.0152(13)
F5B 0.0171(13) 0.0281(15) 0.0383(17) -0.0017(13) 0.0048(12) 0.0008(11)
F6B 0.0255(14) 0.0244(14) 0.0216(14) -0.0063(11) 0.0079(11) -0.0007(11)
F7B 0.0415(18) 0.0311(17) 0.046(2) 0.0102(15) 0.0180(15) -0.0061(14)
F8B 0.0464(19) 0.050(2) 0.0273(16) 0.0168(15) 0.0252(15) 0.0116(16)
F9B 0.0422(18) 0.0506(19) 0.0103(14) -0.0035(13) 0.0078(12) 0.0119(15)
F10B 0.0356(16) 0.0361(16) 0.0212(15) -0.0149(13) 0.0048(12) -0.0017(13)
F11B 0.0247(14) 0.0337(16) 0.0182(15) -0.0108(12) -0.0041(11) 0.0049(12)
F12B 0.0237(14) 0.0423(17) 0.0209(15) -0.0017(13) -0.0106(12) 0.0021(12)
F13B 0.0284(15) 0.0337(16) 0.0294(17) 0.0078(13) -0.0004(13) 0.0133(12)
F14B 0.0380(16) 0.0228(14) 0.0268(15) -0.0059(12) -0.0019(13) 0.0119(12)
F15B 0.0227(13) 0.0222(13) 0.0147(13) -0.0072(10) -0.0024(10) 0.0024(10)
O1B 0.0160(14) 0.0191(15) 0.0136(15) -0.0023(12) 0.0006(12) 0.0015(12)
O2B 0.0197(15) 0.0270(17) 0.0131(16) -0.0049(14) 0.0008(13) -0.0022(14)
C1B 0.019(2) 0.0104(19) 0.018(2) -0.0021(17) -0.0014(17) 0.0049(15)
C2B 0.027(2) 0.025(2) 0.015(2) -0.0056(19) 0.0079(19) -0.0009(19)
C3B 0.036(3) 0.022(2) 0.011(2) 0.0005(18) -0.0033(19) 0.003(2)
C4B 0.029(2) 0.014(2) 0.014(2) -0.0019(17) -0.0063(18) 0.0064(17)
C5B 0.018(2) 0.025(2) 0.011(2) -0.0043(17) 0.0039(17) 0.0026(17)
C6B 0.020(2) 0.028(2) 0.017(2) -0.0032(19) 0.0009(18) 0.0036(19)
C7B 0.029(2) 0.025(2) 0.021(3) -0.0047(19) 0.002(2) 0.005(2)
C8B 0.039(3) 0.022(2) 0.022(2) -0.003(2) 0.006(2) -0.004(2)
C9B 0.020(2) 0.034(3) 0.019(2) -0.001(2) 0.0067(18) -0.006(2)
C10B 0.014(2) 0.026(2) 0.019(2) -0.0047(19) 0.0017(17) 0.0030(18)
C11B 0.0107(18) 0.026(2) 0.013(2) -0.0006(18) 0.0000(16) 0.0048(16)
C12B 0.016(2) 0.026(2) 0.019(2) 0.0018(19) 0.0038(18) 0.0071(17)
C13B 0.027(2) 0.025(2) 0.025(3) 0.011(2) 0.005(2) 0.006(2)
C14B 0.022(2) 0.034(3) 0.021(2) 0.014(2) 0.0119(19) 0.015(2)
C15B 0.031(2) 0.032(3) 0.013(2) 0.0016(19) 0.0016(19) 0.015(2)
C16B 0.018(2) 0.031(3) 0.019(2) -0.005(2) -0.0004(18) 0.0095(19)
C17B 0.0127(19) 0.023(2) 0.014(2) -0.0045(17) 0.0042(17) -0.0007(17)
C18B 0.0160(19) 0.022(2) 0.018(2) -0.0058(18) 0.0008(18) 0.0002(17)
C19B 0.014(2) 0.031(3) 0.012(2) 0.0028(18) -0.0030(16) -0.0034(18)
C20B 0.014(2) 0.028(2) 0.022(2) 0.007(2) 0.0018(18) 0.0059(18)
C21B 0.022(2) 0.017(2) 0.018(2) -0.0012(18) 0.0028(18) -0.0003(17)
C22B 0.0133(19) 0.024(2) 0.011(2) -0.0021(17) 0.0011(16) 0.0000(16)
B1B 0.012(2) 0.022(2) 0.011(2) -0.0014(19) -0.0008(18) 0.0001(19)

loop_
_atom_type_symbol
_atom_type_description
_atom_type_scat_dispersion_real
_atom_type_scat_dispersion_imag
_atom_type_scat_source
C C 0.0033 0.0016 'International Tables Vol C Tables 4.2.6.8 and 6.1.1.4'
H H 0.0000 0.0000 'International Tables Vol C Tables 4.2.6.8 and 6.1.1.4'
B B 0.0013 0.0007 'International Tables Vol C Tables 4.2.6.8 and 6.1.1.4'
F F 0.0171 0.0103 'International Tables Vol C Tables 4.2.6.8 and 6.1.1.4'
O O 0.0106 0.0060 'International Tables Vol C Tables 4.2.6.8 and 6.1.1.4'

loop_
_geom_angle_atom_site_label_1
_geom_angle_atom_site_label_2
_geom_angle_atom_site_label_3
_geom_angle
_geom_angle_site_symmetry_1
_geom_angle_site_symmetry_3
_geom_angle_publ_flag
C1A O1A B1A 124.9(3) . . ?
C1A O2A C2A 109.4(4) . . ?
O1A C1A O2A 122.0(4) . . ?
O1A C1A C4A 124.2(4) . . ?
O2A C1A C4A 113.7(4) . . ?
O2A C2A H2AA 110.7 . . ?
O2A C2A H2AB 110.7 . . ?
O2A C2A C3A 105.0(4) . . ?
H2AA C2A H2AB 108.8 . . ?
C3A C2A H2AA 110.7 . . ?
C3A C2A H2AB 110.7 . . ?
C2A C3A H3AA 111.2 . . ?
C2A C3A H3AB 111.2 . . ?
C2A C3A C4A 103.0(4) . . ?
H3AA C3A H3AB 109.1 . . ?
C4A C3A H3AA 111.2 . . ?
C4A C3A H3AB 111.2 . . ?
C1A C4A C3A 102.6(4) . . ?
C1A C4A H4AA 111.2 . . ?
C1A C4A H4AB 111.2 . . ?
C3A C4A H4AA 111.2 . . ?
C3A C4A H4AB 111.2 . . ?
H4AA C4A H4AB 109.2 . . ?
C6A C5A B1A 119.5(4) . . ?
C10A C5A C6A 113.9(4) . . ?
C10A C5A B1A 125.5(4) . . ?
F1A C6A C5A 119.4(4) . . ?
F1A C6A C7A 116.2(4) . . ?
C7A C6A C5A 124.4(5) . . ?
F2A C7A C6A 121.3(5) . . ?
F2A C7A C8A 119.6(4) . . ?
C8A C7A C6A 119.1(5) . . ?
F3A C8A C7A 120.5(5) . . ?
F3A C8A C9A 119.8(5) . . ?
C9A C8A C7A 119.6(5) . . ?
F4A C9A C8A 119.8(5) . . ?
F4A C9A C10A 120.8(5) . . ?
C8A C9A C10A 119.4(5) . . ?
F5A C10A C5A 121.0(4) . . ?
F5A C10A C9A 115.4(4) . . ?
C5A C10A C9A 123.5(5) . . ?
C12A C11A C16A 115.0(4) . . ?
C12A C11A B1A 119.2(4) . . ?
C16A C11A B1A 125.4(4) . . ?
F6A C12A C11A 120.3(4) . . ?
F6A C12A C13A 116.3(4) . . ?
C13A C12A C11A 123.3(4) . . ?
F7A C13A C12A 121.0(4) . . ?
F7A C13A C14A 119.1(4) . . ?
C14A C13A C12A 119.9(4) . . ?
F8A C14A C13A 120.0(4) . . ?
F8A C14A C15A 120.9(4) . . ?
C13A C14A C15A 119.1(4) . . ?
F9A C15A C14A 119.2(4) . . ?
F9A C15A C16A 120.8(4) . . ?
C16A C15A C14A 120.0(4) . . ?
F10A C16A C11A 120.2(4) . . ?
F10A C16A C15A 117.1(4) . . ?
C15A C16A C11A 122.7(4) . . ?
C18A C17A C22A 112.6(4) . . ?
C18A C17A B1A 127.9(4) . . ?
C22A C17A B1A 118.9(4) . . ?
F11A C18A C17A 120.3(4) . . ?
F11A C18A C19A 115.3(4) . . ?
C19A C18A C17A 124.4(5) . . ?
F12A C19A C18A 120.5(5) . . ?
F12A C19A C20A 119.8(4) . . ?
C20A C19A C18A 119.7(5) . . ?
F13A C20A C19A 121.1(5) . . ?
F13A C20A C21A 119.5(5) . . ?
C19A C20A C21A 119.4(5) . . ?
F14A C21A C20A 120.3(5) . . ?
F14A C21A C22A 121.7(5) . . ?
C22A C21A C20A 118.0(5) . . ?
F15A C22A C17A 118.1(4) . . ?
C21A C22A F15A 116.0(5) . . ?
C21A C22A C17A 125.8(5) . . ?
O1A B1A C5A 102.4(4) . . ?
O1A B1A C11A 103.9(3) . . ?
O1A B1A C17A 110.8(4) . . ?
C5A B1A C11A 116.5(4) . . ?
C5A B1A C17A 117.2(4) . . ?
C17A B1A C11A 105.3(4) . . ?
C1B O1B B1B 124.7(3) . . ?
C1B O2B C2B 108.5(3) . . ?
O1B C1B O2B 121.7(4) . . ?
O1B C1B C4B 124.5(4) . . ?
O2B C1B C4B 113.8(4) . . ?
O2B C2B H2BA 110.9 . . ?
O2B C2B H2BB 110.9 . . ?
O2B C2B C3B 104.1(4) . . ?
H2BA C2B H2BB 108.9 . . ?
C3B C2B H2BA 110.9 . . ?
C3B C2B H2BB 110.9 . . ?
C2B C3B H3BA 111.3 . . ?
C2B C3B H3BB 111.3 . . ?
C2B C3B C4B 102.3(4) . . ?
H3BA C3B H3BB 109.2 . . ?
C4B C3B H3BA 111.3 . . ?
C4B C3B H3BB 111.3 . . ?
C1B C4B C3B 102.5(4) . . ?
C1B C4B H4BA 111.3 . . ?
C1B C4B H4BB 111.3 . . ?
C3B C4B H4BA 111.3 . . ?
C3B C4B H4BB 111.3 . . ?
H4BA C4B H4BB 109.2 . . ?
C6B C5B B1B 119.4(4) . . ?
C10B C5B C6B 112.9(4) . . ?
C10B C5B B1B 127.2(4) . . ?
F1B C6B C5B 118.9(4) . . ?
F1B C6B C7B 116.5(4) . . ?
C7B C6B C5B 124.7(4) . . ?
F2B C7B C6B 121.5(5) . . ?
F2B C7B C8B 119.4(4) . . ?
C6B C7B C8B 119.1(5) . . ?
F3B C8B C7B 119.7(5) . . ?
F3B C8B C9B 121.3(5) . . ?
C9B C8B C7B 119.0(5) . . ?
F4B C9B C8B 119.0(5) . . ?
F4B C9B C10B 121.3(5) . . ?
C10B C9B C8B 119.7(4) . . ?
F5B C10B C5B 119.8(4) . . ?
F5B C10B C9B 115.6(4) . . ?
C9B C10B C5B 124.7(4) . . ?
C12B C11B B1B 119.8(4) . . ?
C16B C11B C12B 114.8(4) . . ?
C16B C11B B1B 125.1(4) . . ?
F6B C12B C11B 120.1(4) . . ?
F6B C12B C13B 115.9(4) . . ?
C11B C12B C13B 124.0(4) . . ?
F7B C13B C12B 120.7(5) . . ?
F7B C13B C14B 121.2(4) . . ?
C14B C13B C12B 118.0(5) . . ?
F8B C14B C13B 118.9(5) . . ?
F8B C14B C15B 120.8(5) . . ?
C15B C14B C13B 120.3(4) . . ?
F9B C15B C14B 120.0(4) . . ?
F9B C15B C16B 119.8(5) . . ?
C14B C15B C16B 120.2(5) . . ?
F10B C16B C11B 121.7(4) . . ?
F10B C16B C15B 115.6(4) . . ?
C11B C16B C15B 122.6(5) . . ?
C18B C17B C22B 113.7(4) . . ?
C18B C17B B1B 118.3(4) . . ?
C22B C17B B1B 127.3(4) . . ?
F11B C18B C17B 119.0(4) . . ?
F11B C18B C19B 116.8(4) . . ?
C19B C18B C17B 124.2(4) . . ?
F12B C19B C18B 120.6(4) . . ?
F12B C19B C20B 119.5(4) . . ?
C20B C19B C18B 119.9(4) . . ?
F13B C20B C19B 121.1(4) . . ?
F13B C20B C21B 120.2(4) . . ?
C19B C20B C21B 118.6(4) . . ?
F14B C21B C20B 120.3(4) . . ?
F14B C21B C22B 119.4(4) . . ?
C20B C21B C22B 120.3(4) . . ?
F15B C22B C17B 120.9(4) . . ?
F15B C22B C21B 115.8(4) . . ?
C21B C22B C17B 123.3(4) . . ?
O1B B1B C5B 102.8(3) . . ?
O1B B1B C11B 104.1(3) . . ?
O1B B1B C17B 111.0(4) . . ?
C5B B1B C17B 117.4(4) . . ?
C11B B1B C5B 115.9(4) . . ?
C11B B1B C17B 104.9(4) . . ?

loop_
_geom_bond_atom_site_label_1
_geom_bond_atom_site_label_2
_geom_bond_distance
_geom_bond_site_symmetry_2
_geom_bond_publ_flag
F1A C6A 1.352(5) . ?
F2A C7A 1.346(6) . ?
F3A C8A 1.345(6) . ?
F4A C9A 1.333(6) . ?
F5A C10A 1.342(6) . ?
F6A C12A 1.349(5) . ?
F7A C13A 1.353(5) . ?
F8A C14A 1.334(5) . ?
F9A C15A 1.334(5) . ?
F10A C16A 1.330(5) . ?
F11A C18A 1.359(6) . ?
F12A C19A 1.343(6) . ?
F13A C20A 1.344(6) . ?
F14A C21A 1.342(6) . ?
F15A C22A 1.375(6) . ?
O1A C1A 1.252(5) . ?
O1A B1A 1.581(6) . ?
O2A C1A 1.293(5) . ?
O2A C2A 1.490(5) . ?
C1A C4A 1.482(6) . ?
C2A H2AA 0.9900 . ?
C2A H2AB 0.9900 . ?
C2A C3A 1.508(7) . ?
C3A H3AA 0.9900 . ?
C3A H3AB 0.9900 . ?
C3A C4A 1.540(7) . ?
C4A H4AA 0.9900 . ?
C4A H4AB 0.9900 . ?
C5A C6A 1.391(7) . ?
C5A C10A 1.388(6) . ?
C5A B1A 1.625(7) . ?
C6A C7A 1.378(7) . ?
C7A C8A 1.376(8) . ?
C8A C9A 1.371(8) . ?
C9A C10A 1.393(7) . ?
C11A C12A 1.389(6) . ?
C11A C16A 1.399(6) . ?
C11A B1A 1.642(7) . ?
C12A C13A 1.379(6) . ?
C13A C14A 1.371(6) . ?
C14A C15A 1.386(6) . ?
C15A C16A 1.379(7) . ?
C17A C18A 1.385(7) . ?
C17A C22A 1.394(7) . ?
C17A B1A 1.627(7) . ?
C18A C19A 1.384(7) . ?
C19A C20A 1.363(8) . ?
C20A C21A 1.394(8) . ?
C21A C22A 1.370(8) . ?
F1B C6B 1.355(5) . ?
F2B C7B 1.349(6) . ?
F3B C8B 1.349(6) . ?
F4B C9B 1.345(6) . ?
F5B C10B 1.352(5) . ?
F6B C12B 1.342(5) . ?
F7B C13B 1.339(6) . ?
F8B C14B 1.348(5) . ?
F9B C15B 1.351(6) . ?
F10B C16B 1.340(6) . ?
F11B C18B 1.349(5) . ?
F12B C19B 1.349(5) . ?
F13B C20B 1.333(5) . ?
F14B C21B 1.351(5) . ?
F15B C22B 1.347(5) . ?
O1B C1B 1.248(6) . ?
O1B B1B 1.574(6) . ?
O2B C1B 1.296(6) . ?
O2B C2B 1.487(6) . ?
C1B C4B 1.473(6) . ?
C2B H2BA 0.9900 . ?
C2B H2BB 0.9900 . ?
C2B C3B 1.514(7) . ?
C3B H3BA 0.9900 . ?
C3B H3BB 0.9900 . ?
C3B C4B 1.525(7) . ?
C4B H4BA 0.9900 . ?
C4B H4BB 0.9900 . ?
C5B C6B 1.403(6) . ?
C5B C10B 1.394(6) . ?
C5B B1B 1.623(7) . ?
C6B C7B 1.363(7) . ?
C7B C8B 1.385(7) . ?
C8B C9B 1.383(7) . ?
C9B C10B 1.357(7) . ?
C11B C12B 1.386(7) . ?
C11B C16B 1.383(7) . ?
C11B B1B 1.621(6) . ?
C12B C13B 1.404(7) . ?
C13B C14B 1.375(7) . ?
C14B C15B 1.357(8) . ?
C15B C16B 1.396(7) . ?
C17B C18B 1.395(6) . ?
C17B C22B 1.398(6) . ?
C17B B1B 1.629(6) . ?
C18B C19B 1.382(7) . ?
C19B C20B 1.370(7) . ?
C20B C21B 1.380(7) . ?
C21B C22B 1.386(6) . ?
